data_1100274
loop_
_publ_author_name
'Uhl, W.'
'Prott, M.'
'Geiseler, G.'
'Harms, K.'

_publ_section_title
;
 Gallium-Gallium Single Bonds Terminally Coordinated by Tropolonato Ligands
;
_journal_issue 2
_journal_name_full 'Zeitschrift f\"ur Naturforschung B'
_journal_page_first 141
_journal_page_last 144
_journal_paper_doi 10.1515/znb-2002-0202
_journal_volume 57
_journal_year 2002
_chemical_formula_moiety 'C28 H48 Ga2 O4 Si4'
_chemical_formula_sum 'C28 H48 Ga2 O4 Si4'
_chemical_melting_point 396.15
_chemical_name_systematic
;
1,2-bis(bis(Trimethylsilyl)methyl)-1,2-bis(tropolonato)-di-gallium
;
_space_group_IT_number 14
_symmetry_cell_setting monoclinic
_symmetry_space_group_name_Hall '-P 2ybc'
_symmetry_space_group_name_H-M 'P 1 21/c 1'
_cell_angle_alpha 90
_cell_angle_beta 111.47(2)
_cell_angle_gamma 90
_cell_formula_units_Z 2
_cell_length_a 10.242(4)
_cell_length_b 13.280(1)
_cell_length_c 13.844(4)
_cell_volume 1752.314
_diffrn_ambient_temperature 293
_exptl_crystal_colour yellow
_exptl_crystal_density_diffrn 1.328
_exptl_crystal_preparation pentane
_refine_ls_R_factor_gt 5.74
_refine_ls_wR_factor_gt 5.74
_cod_original_sg_symbol_H-M 'P 21/c'
_cod_database_code 1100274

loop_
_symmetry_equiv_pos_site_id
_symmetry_equiv_pos_as_xyz
1 x,y,z
2 x,1/2-y,1/2+z
3 -x,-y,-z
4 -x,-1/2+y,-1/2-z

loop_
_atom_site_label
_atom_site_type_symbol
_atom_site_fract_x
_atom_site_fract_y
_atom_site_fract_z
Ga1 Ga 0.61765(6) 0.46476(4) 0.04266(4)
C1 C 0.8053(6) 0.5324(4) 0.1059(4)
H1 H 0.87270 0.48260 0.10500
Si1 Si 0.82732(16) 0.63716(11) 0.02559(11)
C2 C 0.7374(7) 0.7544(4) 0.0451(4)
H2 H 0.64170 0.73920 0.03500
H3 H 0.73990 0.80470 -0.00400
H4 H 0.78470 0.77920 0.11430
C3 C 0.7501(7) 0.6052(5) -0.1154(4)
H5 H 0.79660 0.54710 -0.12870
H6 H 0.76200 0.66110 -0.15550
H7 H 0.65190 0.59110 -0.13460
C4 C 1.0161(6) 0.6650(5) 0.0572(5)
H8 H 1.05820 0.68450 0.12870
H9 H 1.02530 0.71880 0.01380
H10 H 1.06230 0.60600 0.04530
Si2 Si 0.84125(16) 0.55693(11) 0.24554(11)
C5 C 0.9716(7) 0.6608(5) 0.3035(5)
H11 H 1.05710 0.64640 0.29270
H12 H 0.99050 0.66530 0.37660
H13 H 0.93370 0.72350 0.27080
C6 C 0.9144(7) 0.4423(5) 0.3238(5)
H14 H 0.85010 0.38730 0.29840
H15 H 0.92840 0.45500 0.39520
H16 H 1.00250 0.42550 0.31820
C7 C 0.6747(7) 0.5938(5) 0.2633(4)
H17 H 0.62620 0.64330 0.21230
H18 H 0.69650 0.62140 0.33150
H19 H 0.61620 0.53550 0.25520
O1 O 0.6439(4) 0.3470(3) -0.0335(3)
O2 O 0.6116(4) 0.3601(2) 0.1408(3)
C8 C 0.6499(5) 0.2623(4) 0.0142(4)
C9 C 0.6726(6) 0.1732(4) -0.0308(4)
H20 H 0.68450 0.18220 -0.09590
C10 C 0.6809(7) 0.0745(5) 0.0018(5)
H21 H 0.70030 0.02620 -0.04270
C11 C 0.6654(7) 0.0353(4) 0.0884(6)
H22 H 0.67250 -0.03650 0.09590
C12 C 0.6407(6) 0.0874(4) 0.1660(5)
H23 H 0.63110 0.04620 0.22000
C13 C 0.6277(6) 0.1890(4) 0.1780(5)
H24 H 0.61450 0.20760 0.24080
C14 C 0.6305(5) 0.2699(4) 0.1142(4)
Ga1B* Ga 0.38235(6) 0.53524(4) -0.04266(4)
C1B* C 0.1947(6) 0.4676(4) -0.1059(4)
H1B* H 0.12730 0.51740 -0.10500
Si1B* Si 0.17268(16) 0.36284(11) -0.02559(11)
C2B* C 0.2626(7) 0.2456(4) -0.0451(4)
H2B* H 0.35830 0.26080 -0.03500
H3B* H 0.26010 0.19530 0.00400
H4B* H 0.21530 0.22080 -0.11430
C3B* C 0.2499(7) 0.3948(5) 0.1154(4)
H5B* H 0.20340 0.45290 0.12870
H6B* H 0.23800 0.33890 0.15550
H7B* H 0.34810 0.40890 0.13460
C4B* C -0.0161(6) 0.3350(5) -0.0572(5)
H8B* H -0.05820 0.31550 -0.12870
H9B* H -0.02530 0.28120 -0.01380
H10B* H -0.06230 0.39400 -0.04530
Si2B* Si 0.15875(16) 0.44307(11) -0.24554(11)
C5B* C 0.0284(7) 0.3392(5) -0.3035(5)
H11B* H -0.05710 0.35360 -0.29270
H12B* H 0.00950 0.33470 -0.37660
H13B* H 0.06630 0.27650 -0.27080
C6B* C 0.0856(7) 0.5577(5) -0.3238(5)
H14B* H 0.14990 0.61270 -0.29840
H15B* H 0.07160 0.54500 -0.39520
H16B* H -0.00250 0.57450 -0.31820
C7B* C 0.3253(7) 0.4062(5) -0.2633(4)
H17B* H 0.37380 0.35670 -0.21230
H18B* H 0.30350 0.37860 -0.33150
H19B* H 0.38380 0.46450 -0.25520
O1B* O 0.3561(4) 0.6530(3) 0.0335(3)
C8B* C 0.3501(5) 0.7377(4) -0.0142(4)
C9B* C 0.3274(6) 0.8268(4) 0.0308(4)
H20B* H 0.31550 0.81780 0.09590
C10B* C 0.3191(7) 0.9255(5) -0.0018(5)
H21B* H 0.29970 0.97380 0.04270
C11B* C 0.3346(7) 0.9647(4) -0.0884(6)
H22B* H 0.32750 1.03650 -0.09590
C12B* C 0.3593(6) 0.9126(4) -0.1660(5)
H23B* H 0.36890 0.95380 -0.22000
C13B* C 0.3723(6) 0.8110(4) -0.1780(5)
H24B* H 0.38550 0.79240 -0.24080
C14B* C 0.3695(5) 0.7301(4) -0.1142(4)
O2B* O 0.3884(4) 0.6399(2) -0.1408(3)

loop_
_atom_type_symbol
_atom_type_radius_bond
C 0.68
H 0.23
Ga 1.22
O 0.68
Si 1.20
